data_4346581
loop_
_publ_author_name
'Przyojski, Jacob A.'
'Kiewit, Monica L.'
'Fillman, Kathlyn L.'
'Arman, Hadi D.'
'Tonzetich, Zachary J.'

_publ_section_related_literature
;
?
;
_publ_section_title
;
 Homoleptic transition metal complexes of the 7-azaindolide ligand
 featuring \k(1)-N1 coordination.
;
_journal_issue 19
_journal_name_full 'Inorganic chemistry'
_journal_page_first 9637
_journal_page_last 9645
_journal_paper_doi 10.1021/acs.inorgchem.5b01732
_journal_volume 54
_journal_year 2015
_chemical_formula_moiety 'C36 H36 Fe N8 Na2 O2'
_chemical_formula_sum 'C36 H36 Fe N8 Na2 O2'
_chemical_formula_weight 714.56
_space_group_IT_number 14
_space_group_name_Hall '-P 2ybc'
_space_group_name_H-M_alt 'P 1 21/c 1'
_symmetry_cell_setting monoclinic
_symmetry_space_group_name_Hall '-P 2ybc'
_symmetry_space_group_name_H-M 'P 1 21/c 1'
_atom_sites_solution_hydrogens geom
_atom_sites_solution_primary direct
_atom_sites_solution_secondary difmap
_audit_creation_date 2013-11-14
_audit_creation_method SHELXL-97
_audit_update_record
;
?

;
_cell_angle_alpha 90.00
_cell_angle_beta 103.704(3)
_cell_angle_gamma 90.00
_cell_formula_units_Z 4
_cell_length_a 9.5754(18)
_cell_length_b 27.961(5)
_cell_length_c 13.640(3)
_cell_measurement_reflns_used 11915
_cell_measurement_temperature 98(2)
_cell_measurement_theta_max 40.2
_cell_measurement_theta_min 2.4
_cell_volume 3548.0(12)
_computing_cell_refinement
;
CrystalClear-SM Expert 2.0 r5 (Rigaku, 2010)
;
_computing_data_collection
;
CrystalClear-SM Expert 2.0 r5 (Rigaku, 2010)
;
_computing_data_reduction
;
CrystalClear-SM Expert 2.0 r5 (Rigaku, 2010)
;
_computing_structure_refinement 'SHELXL-97 (Sheldrick, 1997)'
_computing_structure_solution 'SHELXS-97 (Sheldrick, 1990)'
_diffrn_ambient_temperature 98(2)
_diffrn_detector_area_resol_mean 28.5714
_diffrn_measured_fraction_theta_full 0.999
_diffrn_measured_fraction_theta_max 0.999
_diffrn_measurement_device_type
;
Saturn724 (2x2 bin mode)
;
_diffrn_measurement_method \w
_diffrn_radiation_monochromator graphite
_diffrn_radiation_source 'sealed tube'
_diffrn_radiation_type MoK\a
_diffrn_radiation_wavelength 0.71073
_diffrn_reflns_av_R_equivalents 0.1084
_diffrn_reflns_av_sigmaI/netI 0.0846
_diffrn_reflns_limit_h_max 11
_diffrn_reflns_limit_h_min -9
_diffrn_reflns_limit_k_max 33
_diffrn_reflns_limit_k_min -33
_diffrn_reflns_limit_l_max 16
_diffrn_reflns_limit_l_min -16
_diffrn_reflns_number 23753
_diffrn_reflns_reduction_process 'Lp corrections applied'
_diffrn_reflns_theta_full 25.50
_diffrn_reflns_theta_max 25.50
_diffrn_reflns_theta_min 2.47
_diffrn_standards_decay_% <1
_diffrn_standards_interval_count 0
_diffrn_standards_number 0
_exptl_absorpt_coefficient_mu 0.494
_exptl_absorpt_correction_T_max 1.000
_exptl_absorpt_correction_T_min 0.74
_exptl_absorpt_correction_type multi-scan
_exptl_absorpt_process_details 'ABSCOR (Higashi, 1995)'
_exptl_crystal_colour colourless
_exptl_crystal_density_diffrn 1.338
_exptl_crystal_density_method 'not measured'
_exptl_crystal_description needle
_exptl_crystal_F_000 1488
_exptl_crystal_size_max 0.30
_exptl_crystal_size_mid 0.10
_exptl_crystal_size_min 0.05
_refine_diff_density_max 0.663
_refine_diff_density_min -0.530
_refine_diff_density_rms '0.070 ====END'
_refine_ls_extinction_method none
_refine_ls_goodness_of_fit_ref 1.007
_refine_ls_hydrogen_treatment constr
_refine_ls_matrix_type full
_refine_ls_number_parameters 442
_refine_ls_number_reflns 6612
_refine_ls_number_restraints 0
_refine_ls_restrained_S_all 1.007
_refine_ls_R_factor_all 0.0578
_refine_ls_R_factor_gt 0.0479
_refine_ls_shift/su_max 0.001
_refine_ls_shift/su_mean 0.000
_refine_ls_structure_factor_coef Fsqd
_refine_ls_weighting_details 'calc w=1/[\s^2^(Fo^2^)+(0.0440P)^2^+3.4000P] where P=(Fo^2^+2Fc^2^)/3'
_refine_ls_weighting_scheme calc
_refine_ls_wR_factor_gt 0.1156
_refine_ls_wR_factor_ref 0.1248
_reflns_number_gt 5610
_reflns_number_total 6612
_reflns_threshold_expression >2sigma(I)
_cod_data_source_file ic5b01732_si_002.cif
_cod_data_source_block Na2[Fe(AzaIn)4]-2THF
_cod_original_sg_symbol_H-M P2(1)/c
_cod_database_code 4346581

loop_
_symmetry_equiv_pos_as_xyz
'x, y, z'
'-x, y+1/2, -z+1/2'
'-x, -y, -z'
'x, -y-1/2, z-1/2'

loop_
_atom_site_label
_atom_site_type_symbol
_atom_site_fract_x
_atom_site_fract_y
_atom_site_fract_z
_atom_site_U_iso_or_equiv
_atom_site_adp_type
_atom_site_occupancy
_atom_site_symmetry_multiplicity
_atom_site_calc_flag
_atom_site_refinement_flags
Fe1 Fe 0.14279(3) 0.346972(13) 0.20151(3) 0.01778(12) Uani 1 1 d .
Na1 Na -0.08979(10) 0.43244(4) 0.19107(7) 0.0261(2) Uani 1 1 d .
N7 N -0.0612(2) 0.34382(8) 0.22513(16) 0.0216(5) Uani 1 1 d .
N3 N 0.2351(2) 0.28138(8) 0.22735(15) 0.0190(4) Uani 1 1 d .
N4 N 0.1541(2) 0.24482(8) 0.06391(15) 0.0224(5) Uani 1 1 d .
N1 N 0.2650(2) 0.39217(8) 0.30429(16) 0.0220(5) Uani 1 1 d .
N6 N -0.0491(2) 0.42735(8) 0.02683(16) 0.0232(5) Uani 1 1 d .
N5 N 0.1480(2) 0.37170(8) 0.06133(15) 0.0209(4) Uani 1 1 d .
C14 C 0.2298(2) 0.24405(9) 0.16111(18) 0.0182(5) Uani 1 1 d .
N2 N 0.1001(2) 0.45215(8) 0.33495(16) 0.0220(5) Uani 1 1 d .
C21 C 0.0623(3) 0.40529(9) 0.00169(19) 0.0203(5) Uani 1 1 d .
C7 C 0.2300(3) 0.43057(9) 0.35615(18) 0.0196(5) Uani 1 1 d .
N8 N -0.1864(2) 0.30469(8) 0.07190(16) 0.0237(5) Uani 1 1 d .
C10 C 0.3110(2) 0.20403(9) 0.20883(19) 0.0208(5) Uani 1 1 d .
C28 C -0.1765(2) 0.31927(10) 0.16767(19) 0.0207(5) Uani 1 1 d .
C22 C -0.0964(3) 0.35037(10) 0.3186(2) 0.0238(6) Uani 1 1 d .
H22A H -0.0190 0.3472 0.3797 0.029 Uiso 1 1 calc R
O1 O -0.12757(19) 0.18446(8) 0.31366(14) 0.0310(5) Uani 1 1 d .
C9 C 0.3681(3) 0.21861(10) 0.31046(19) 0.0223(5) Uani 1 1 d .
H9A H 0.4263 0.2008 0.3618 0.027 Uiso 1 1 calc R
C1 C 0.4076(3) 0.38312(10) 0.34949(19) 0.0236(5) Uani 1 1 d .
H1A H 0.4605 0.3590 0.3282 0.028 Uiso 1 1 calc R
C17 C 0.1057(3) 0.41264(10) -0.09016(19) 0.0227(5) Uani 1 1 d .
C8 C 0.3195(3) 0.26427(10) 0.31694(18) 0.0213(5) Uani 1 1 d .
H8A H 0.3412 0.2821 0.3762 0.026 Uiso 1 1 calc R
C24 C -0.2831(3) 0.31045(10) 0.22380(19) 0.0221(5) Uani 1 1 d .
C3 C 0.3489(3) 0.44453(10) 0.43536(19) 0.0226(5) Uani 1 1 d .
C15 C 0.2472(3) 0.35848(10) 0.0063(2) 0.0231(5) Uani 1 1 d .
H15A H 0.3199 0.3362 0.0287 0.028 Uiso 1 1 calc R
O2 O 0.6852(2) 0.46171(8) 0.16950(17) 0.0369(5) Uani 1 1 d .
C6 C 0.0877(3) 0.48885(10) 0.3959(2) 0.0251(6) Uani 1 1 d .
H6A H -0.0003 0.5046 0.3840 0.030 Uiso 1 1 calc R
C16 C 0.2264(3) 0.38167(10) -0.0842(2) 0.0257(6) Uani 1 1 d .
H16A H 0.2801 0.3781 -0.1323 0.031 Uiso 1 1 calc R
C2 C 0.4634(3) 0.41291(10) 0.4283(2) 0.0251(6) Uani 1 1 d .
H2A H 0.5563 0.4127 0.4689 0.030 Uiso 1 1 calc R
C23 C -0.2277(3) 0.33144(10) 0.32024(19) 0.0247(6) Uani 1 1 d .
H23A H -0.2720 0.3322 0.3739 0.030 Uiso 1 1 calc R
C20 C -0.1227(3) 0.45745(10) -0.0427(2) 0.0277(6) Uani 1 1 d .
H20A H -0.2007 0.4733 -0.0281 0.033 Uiso 1 1 calc R
C11 C 0.3161(3) 0.16316(11) 0.1509(2) 0.0282(6) Uani 1 1 d .
H11A H 0.3691 0.1365 0.1783 0.034 Uiso 1 1 calc R
C4 C 0.3298(3) 0.48262(11) 0.4969(2) 0.0278(6) Uani 1 1 d .
H4A H 0.4037 0.4926 0.5504 0.033 Uiso 1 1 calc R
C27 C -0.3065(3) 0.28075(11) 0.0293(2) 0.0285(6) Uani 1 1 d .
H27A H -0.3175 0.2702 -0.0368 0.034 Uiso 1 1 calc R
C26 C -0.4169(3) 0.27049(11) 0.0778(2) 0.0308(6) Uani 1 1 d .
H26A H -0.4974 0.2535 0.0440 0.037 Uiso 1 1 calc R
C19 C -0.0910(3) 0.46670(11) -0.1356(2) 0.0297(6) Uani 1 1 d .
H19A H -0.1473 0.4879 -0.1807 0.036 Uiso 1 1 calc R
C13 C 0.1622(3) 0.20446(11) 0.0121(2) 0.0285(6) Uani 1 1 d .
H13A H 0.1122 0.2037 -0.0552 0.034 Uiso 1 1 calc R
C25 C -0.4065(3) 0.28550(11) 0.1750(2) 0.0273(6) Uani 1 1 d .
H25A H -0.4795 0.2792 0.2076 0.033 Uiso 1 1 calc R
C18 C 0.0246(3) 0.44419(10) -0.1603(2) 0.0262(6) Uani 1 1 d .
H18A H 0.0475 0.4499 -0.2218 0.031 Uiso 1 1 calc R
C5 C 0.1970(3) 0.50520(11) 0.4760(2) 0.0304(6) Uani 1 1 d .
H5A H 0.1808 0.5310 0.5149 0.036 Uiso 1 1 calc R
C35 C 0.4327(3) 0.46302(11) 0.1167(2) 0.0327(7) Uani 1 1 d .
H35A H 0.3493 0.4449 0.1239 0.039 Uiso 1 1 calc R
H35B H 0.4109 0.4788 0.0515 0.039 Uiso 1 1 calc R
C34 C 0.4783(3) 0.49879(12) 0.2018(2) 0.0352(7) Uani 1 1 d .
H34A H 0.4273 0.5288 0.1859 0.042 Uiso 1 1 calc R
H34B H 0.4617 0.4864 0.2645 0.042 Uiso 1 1 calc R
C12 C 0.2391(3) 0.16382(11) 0.0508(2) 0.0325(6) Uani 1 1 d .
H12A H 0.2391 0.1372 0.0099 0.039 Uiso 1 1 calc R
C33 C 0.6369(3) 0.50491(14) 0.2082(3) 0.0428(8) Uani 1 1 d .
H33A H 0.6530 0.5322 0.1685 0.051 Uiso 1 1 calc R
H33B H 0.6886 0.5100 0.2777 0.051 Uiso 1 1 calc R
C32 C -0.0630(3) 0.19442(13) 0.2308(2) 0.0394(8) Uani 1 1 d .
H32A H 0.0410 0.1947 0.2534 0.047 Uiso 1 1 calc R
H32B H -0.0945 0.2253 0.2011 0.047 Uiso 1 1 calc R
C29 C -0.2592(3) 0.15994(13) 0.2752(2) 0.0391(8) Uani 1 1 d .
H29A H -0.3398 0.1815 0.2709 0.047 Uiso 1 1 calc R
H29B H -0.2690 0.1336 0.3192 0.047 Uiso 1 1 calc R
C36 C 0.5634(3) 0.43117(12) 0.1288(3) 0.0414(8) Uani 1 1 d .
H36A H 0.5589 0.4050 0.1746 0.050 Uiso 1 1 calc R
H36B H 0.5699 0.4181 0.0642 0.050 Uiso 1 1 calc R
C31 C -0.1110(5) 0.15543(15) 0.1564(3) 0.0619(12) Uani 1 1 d .
H31A H -0.0450 0.1286 0.1696 0.074 Uiso 1 1 calc R
H31B H -0.1182 0.1667 0.0881 0.074 Uiso 1 1 calc R
C30 C -0.2564(4) 0.14146(16) 0.1713(3) 0.0570(10) Uani 1 1 d .
H30A H -0.2683 0.1070 0.1680 0.068 Uiso 1 1 calc R
H30B H -0.3323 0.1560 0.1201 0.068 Uiso 1 1 calc R
Na2 Na 0.00941(10) 0.69714(4) 0.02528(7) 0.0256(2) Uani 1 1 d .

loop_
_atom_site_aniso_label
_atom_site_aniso_U_11
_atom_site_aniso_U_22
_atom_site_aniso_U_33
_atom_site_aniso_U_23
_atom_site_aniso_U_13
_atom_site_aniso_U_12
Fe1 0.01406(18) 0.0185(2) 0.02111(19) -0.00026(13) 0.00477(14) -0.00045(13)
Na1 0.0198(5) 0.0317(6) 0.0266(5) -0.0017(4) 0.0051(4) 0.0070(4)
N7 0.0157(10) 0.0264(13) 0.0226(11) 0.0009(9) 0.0042(8) 0.0003(9)
N3 0.0177(10) 0.0196(11) 0.0208(10) -0.0008(8) 0.0072(8) -0.0024(8)
N4 0.0192(10) 0.0276(13) 0.0211(11) -0.0007(9) 0.0058(8) -0.0018(9)
N1 0.0194(10) 0.0204(12) 0.0263(11) -0.0006(9) 0.0057(9) -0.0013(9)
N6 0.0183(10) 0.0230(12) 0.0286(11) 0.0014(9) 0.0060(9) 0.0023(9)
N5 0.0169(10) 0.0212(12) 0.0257(11) 0.0020(9) 0.0075(8) 0.0008(8)
C14 0.0137(11) 0.0212(14) 0.0222(12) 0.0002(10) 0.0090(9) -0.0011(9)
N2 0.0198(10) 0.0231(12) 0.0242(11) 0.0020(9) 0.0075(8) -0.0004(9)
C21 0.0183(12) 0.0175(13) 0.0243(12) 0.0015(10) 0.0036(10) -0.0019(10)
C7 0.0211(12) 0.0185(13) 0.0209(12) 0.0011(10) 0.0084(10) -0.0063(10)
N8 0.0190(10) 0.0277(13) 0.0245(11) 0.0014(9) 0.0049(9) 0.0004(9)
C10 0.0151(11) 0.0219(14) 0.0271(13) 0.0020(10) 0.0087(10) -0.0003(10)
C28 0.0146(11) 0.0221(14) 0.0261(13) 0.0029(10) 0.0060(10) 0.0023(10)
C22 0.0202(12) 0.0281(15) 0.0232(13) 0.0014(10) 0.0053(10) 0.0018(11)
O1 0.0231(9) 0.0446(13) 0.0249(10) 0.0006(9) 0.0052(8) -0.0061(9)
C9 0.0200(12) 0.0234(14) 0.0242(13) 0.0030(10) 0.0067(10) -0.0004(10)
C1 0.0182(12) 0.0231(14) 0.0293(14) 0.0020(11) 0.0054(10) 0.0008(10)
C17 0.0223(12) 0.0229(14) 0.0234(12) -0.0001(10) 0.0066(10) -0.0036(11)
C8 0.0206(12) 0.0233(14) 0.0206(12) 0.0008(10) 0.0060(10) -0.0017(10)
C24 0.0167(12) 0.0248(14) 0.0265(13) 0.0062(10) 0.0083(10) 0.0022(10)
C3 0.0228(12) 0.0225(14) 0.0233(12) 0.0022(10) 0.0068(10) -0.0057(10)
C15 0.0185(12) 0.0188(14) 0.0336(14) -0.0004(11) 0.0094(11) 0.0032(10)
O2 0.0193(9) 0.0347(13) 0.0564(13) -0.0017(10) 0.0087(9) 0.0056(9)
C6 0.0255(13) 0.0248(15) 0.0288(13) 0.0022(11) 0.0142(11) 0.0005(11)
C16 0.0276(13) 0.0250(15) 0.0291(13) 0.0017(11) 0.0159(11) 0.0014(11)
C2 0.0188(12) 0.0250(15) 0.0296(13) 0.0022(11) 0.0019(10) -0.0050(11)
C23 0.0215(12) 0.0290(15) 0.0257(13) 0.0032(11) 0.0100(10) 0.0009(11)
C20 0.0206(13) 0.0264(15) 0.0357(15) 0.0039(12) 0.0057(11) 0.0064(11)
C11 0.0242(13) 0.0259(15) 0.0365(15) -0.0015(12) 0.0112(11) 0.0039(11)
C4 0.0281(14) 0.0328(17) 0.0244(13) -0.0063(11) 0.0099(11) -0.0114(12)
C27 0.0233(13) 0.0340(17) 0.0264(13) -0.0006(11) 0.0027(11) -0.0017(12)
C26 0.0196(13) 0.0319(17) 0.0383(15) 0.0003(12) 0.0018(11) -0.0060(12)
C19 0.0261(14) 0.0267(16) 0.0340(15) 0.0084(12) 0.0025(11) 0.0017(12)
C13 0.0260(13) 0.0369(17) 0.0221(13) -0.0059(11) 0.0048(11) -0.0030(12)
C25 0.0182(12) 0.0307(16) 0.0338(14) 0.0035(12) 0.0080(11) -0.0025(11)
C18 0.0297(14) 0.0236(15) 0.0256(13) 0.0049(11) 0.0069(11) -0.0025(11)
C5 0.0354(15) 0.0277(16) 0.0333(15) -0.0074(12) 0.0185(12) -0.0050(12)
C35 0.0208(13) 0.0346(18) 0.0429(17) -0.0012(13) 0.0079(12) 0.0008(12)
C34 0.0249(14) 0.0387(18) 0.0423(17) -0.0036(14) 0.0086(12) 0.0016(13)
C12 0.0337(15) 0.0301(16) 0.0370(16) -0.0118(13) 0.0152(13) -0.0003(13)
C33 0.0278(15) 0.049(2) 0.053(2) -0.0140(16) 0.0132(14) 0.0010(14)
C32 0.0374(16) 0.049(2) 0.0356(16) 0.0142(14) 0.0167(13) 0.0053(15)
C29 0.0256(15) 0.052(2) 0.0376(17) -0.0065(15) 0.0029(12) -0.0076(14)
C36 0.0252(14) 0.0313(18) 0.067(2) -0.0006(15) 0.0096(14) 0.0027(13)
C31 0.094(3) 0.059(3) 0.044(2) 0.0009(18) 0.037(2) 0.008(2)
C30 0.063(2) 0.059(3) 0.0404(19) -0.0162(18) -0.0044(17) 0.003(2)
Na2 0.0213(5) 0.0321(6) 0.0227(5) 0.0010(4) 0.0038(4) -0.0007(4)

loop_
_atom_type_symbol
_atom_type_description
_atom_type_scat_dispersion_real
_atom_type_scat_dispersion_imag
_atom_type_scat_source
C C 0.0033 0.0016 'International Tables Vol C Tables 4.2.6.8 and 6.1.1.4'
H H 0.0000 0.0000 'International Tables Vol C Tables 4.2.6.8 and 6.1.1.4'
N N 0.0061 0.0033 'International Tables Vol C Tables 4.2.6.8 and 6.1.1.4'
O O 0.0106 0.0060 'International Tables Vol C Tables 4.2.6.8 and 6.1.1.4'
Na Na 0.0362 0.0249 'International Tables Vol C Tables 4.2.6.8 and 6.1.1.4'
Fe Fe 0.3463 0.8444 'International Tables Vol C Tables 4.2.6.8 and 6.1.1.4'

loop_
_geom_angle_atom_site_label_1
_geom_angle_atom_site_label_2
_geom_angle_atom_site_label_3
_geom_angle
_geom_angle_site_symmetry_1
_geom_angle_site_symmetry_3
N3 Fe1 N1 106.58(9) . .
N3 Fe1 N5 111.21(8) . .
N1 Fe1 N5 107.24(9) . .
N3 Fe1 N7 108.96(8) . .
N1 Fe1 N7 109.31(8) . .
N5 Fe1 N7 113.30(8) . .
N3 Fe1 Na1 159.80(6) . .
N1 Fe1 Na1 81.36(6) . .
N5 Fe1 Na1 83.02(6) . .
N7 Fe1 Na1 51.02(7) . .
N3 Fe1 Na2 84.45(6) . 3_565
N1 Fe1 Na2 157.32(6) . 3_565
N5 Fe1 Na2 50.10(7) . 3_565
N7 Fe1 Na2 84.65(6) . 3_565
Na1 Fe1 Na2 95.01(3) . 3_565
O2 Na1 N6 105.33(9) 1_455 .
O2 Na1 N2 122.51(9) 1_455 .
N6 Na1 N2 121.64(8) . .
O2 Na1 N7 116.00(8) 1_455 .
N6 Na1 N7 94.60(8) . .
N2 Na1 N7 92.68(8) . .
O2 Na1 C22 102.12(8) 1_455 .
N6 Na1 C22 123.64(9) . .
N2 Na1 C22 79.09(8) . .
N7 Na1 C22 29.11(7) . .
O2 Na1 Fe1 153.63(7) 1_455 .
N6 Na1 Fe1 74.47(6) . .
N2 Na1 Fe1 75.79(6) . .
N7 Na1 Fe1 39.28(5) . .
C22 Na1 Fe1 60.11(5) . .
C28 N7 C22 104.4(2) . .
C28 N7 Fe1 126.59(16) . .
C22 N7 Fe1 125.29(17) . .
C28 N7 Na1 110.32(16) . .
C22 N7 Na1 90.01(16) . .
Fe1 N7 Na1 89.70(8) . .
C14 N3 C8 104.0(2) . .
C14 N3 Fe1 128.71(17) . .
C8 N3 Fe1 127.30(17) . .
C13 N4 C14 114.7(2) . .
C13 N4 Na2 114.63(17) . 3_565
C14 N4 Na2 130.31(18) . 3_565
C7 N1 C1 104.5(2) . .
C7 N1 Fe1 132.08(17) . .
C1 N1 Fe1 122.60(18) . .
C20 N6 C21 115.1(2) . .
C20 N6 Na1 117.13(17) . .
C21 N6 Na1 125.95(17) . .
C21 N5 C15 104.4(2) . .
C21 N5 Fe1 129.74(16) . .
C15 N5 Fe1 125.80(17) . .
C21 N5 Na2 92.12(15) . 3_565
C15 N5 Na2 87.35(15) . 3_565
Fe1 N5 Na2 92.03(8) . 3_565
N4 C14 N3 124.1(2) . .
N4 C14 C10 124.5(2) . .
N3 C14 C10 111.4(2) . .
C6 N2 C7 114.9(2) . .
C6 N2 Na1 121.35(17) . .
C7 N2 Na1 123.55(17) . .
N6 C21 N5 124.0(2) . .
N6 C21 C17 124.9(2) . .
N5 C21 C17 111.1(2) . .
N6 C21 Na2 107.59(16) . 3_565
N5 C21 Na2 60.01(13) . 3_565
C17 C21 Na2 97.94(17) . 3_565
N2 C7 N1 124.4(2) . .
N2 C7 C3 124.7(2) . .
N1 C7 C3 110.9(2) . .
C27 N8 C28 115.3(2) . .
C27 N8 Na2 113.46(17) . 3_565
C28 N8 Na2 130.39(17) . 3_565
C11 C10 C9 136.8(3) . .
C11 C10 C14 118.1(2) . .
C9 C10 C14 105.1(2) . .
N8 C28 N7 124.3(2) . .
N8 C28 C24 124.7(2) . .
N7 C28 C24 111.0(2) . .
C23 C22 N7 112.5(2) . .
C23 C22 Na1 117.93(19) . .
N7 C22 Na1 60.88(14) . .
C23 C22 H22A 117.6 . .
N7 C22 H22A 117.6 . .
Na1 C22 H22A 117.6 . .
C29 O1 C32 108.2(2) . .
C29 O1 Na2 129.32(17) . 2_545
C32 O1 Na2 121.79(17) . 2_545
C8 C9 C10 105.8(2) . .
C8 C9 H9A 127.1 . .
C10 C9 H9A 127.1 . .
C2 C1 N1 113.6(2) . .
C2 C1 H1A 123.2 . .
N1 C1 H1A 123.2 . .
C18 C17 C21 117.6(2) . .
C18 C17 C16 137.2(2) . .
C21 C17 C16 105.2(2) . .
C9 C8 N3 113.7(2) . .
C9 C8 H8A 123.1 . .
N3 C8 H8A 123.1 . .
C25 C24 C23 137.2(2) . .
C25 C24 C28 117.4(2) . .
C23 C24 C28 105.4(2) . .
C4 C3 C7 118.1(2) . .
C4 C3 C2 136.5(3) . .
C7 C3 C2 105.5(2) . .
C16 C15 N5 112.9(2) . .
C16 C15 Na2 100.75(18) . 3_565
N5 C15 Na2 63.45(13) . 3_565
C16 C15 H15A 123.6 . .
N5 C15 H15A 123.6 . .
Na2 C15 H15A 103.6 3_565 .
C33 O2 C36 109.7(2) . .
C33 O2 Na1 129.55(18) . 1_655
C36 O2 Na1 119.59(18) . 1_655
N2 C6 C5 125.0(2) . .
N2 C6 H6A 117.5 . .
C5 C6 H6A 117.5 . .
C15 C16 C17 106.4(2) . .
C15 C16 H16A 126.8 . .
C17 C16 H16A 126.8 . .
C1 C2 C3 105.5(2) . .
C1 C2 H2A 127.2 . .
C3 C2 H2A 127.2 . .
C22 C23 C24 106.7(2) . .
C22 C23 H23A 126.7 . .
C24 C23 H23A 126.7 . .
N6 C20 C19 124.7(2) . .
N6 C20 H20A 117.7 . .
C19 C20 H20A 117.7 . .
C12 C11 C10 117.6(3) . .
C12 C11 H11A 121.2 . .
C10 C11 H11A 121.2 . .
C5 C4 C3 117.9(2) . .
C5 C4 H4A 121.1 . .
C3 C4 H4A 121.1 . .
N8 C27 C26 124.3(3) . .
N8 C27 H27A 117.9 . .
C26 C27 H27A 117.9 . .
C25 C26 C27 120.2(3) . .
C25 C26 H26A 119.9 . .
C27 C26 H26A 119.9 . .
C18 C19 C20 119.7(3) . .
C18 C19 H19A 120.1 . .
C20 C19 H19A 120.1 . .
N4 C13 C12 125.4(3) . .
N4 C13 H13A 117.3 . .
C12 C13 H13A 117.3 . .
C26 C25 C24 118.2(2) . .
C26 C25 H25A 120.9 . .
C24 C25 H25A 120.9 . .
C19 C18 C17 118.0(2) . .
C19 C18 H18A 121.0 . .
C17 C18 H18A 121.0 . .
C4 C5 C6 119.5(3) . .
C4 C5 H5A 120.3 . .
C6 C5 H5A 120.3 . .
C36 C35 C34 102.9(2) . .
C36 C35 H35A 111.2 . .
C34 C35 H35A 111.2 . .
C36 C35 H35B 111.2 . .
C34 C35 H35B 111.2 . .
H35A C35 H35B 109.1 . .
C33 C34 C35 102.9(2) . .
C33 C34 H34A 111.2 . .
C35 C34 H34A 111.2 . .
C33 C34 H34B 111.2 . .
C35 C34 H34B 111.2 . .
H34A C34 H34B 109.1 . .
C13 C12 C11 119.6(3) . .
C13 C12 H12A 120.2 . .
C11 C12 H12A 120.2 . .
O2 C33 C34 106.9(3) . .
O2 C33 H33A 110.3 . .
C34 C33 H33A 110.3 . .
O2 C33 H33B 110.3 . .
C34 C33 H33B 110.3 . .
H33A C33 H33B 108.6 . .
O1 C32 C31 105.9(3) . .
O1 C32 H32A 110.6 . .
C31 C32 H32A 110.6 . .
O1 C32 H32B 110.6 . .
C31 C32 H32B 110.6 . .
H32A C32 H32B 108.7 . .
O1 C29 C30 107.4(3) . .
O1 C29 H29A 110.2 . .
C30 C29 H29A 110.2 . .
O1 C29 H29B 110.2 . .
C30 C29 H29B 110.2 . .
H29A C29 H29B 108.5 . .
O2 C36 C35 105.4(3) . .
O2 C36 H36A 110.7 . .
C35 C36 H36A 110.7 . .
O2 C36 H36B 110.7 . .
C35 C36 H36B 110.7 . .
H36A C36 H36B 108.8 . .
C32 C31 C30 104.2(3) . .
C32 C31 H31A 110.9 . .
C30 C31 H31A 110.9 . .
C32 C31 H31B 110.9 . .
C30 C31 H31B 110.9 . .
H31A C31 H31B 108.9 . .
C31 C30 C29 105.1(3) . .
C31 C30 H30A 110.7 . .
C29 C30 H30A 110.7 . .
C31 C30 H30B 110.7 . .
C29 C30 H30B 110.7 . .
H30A C30 H30B 108.8 . .
O1 Na2 N4 136.47(9) 2 3_565
O1 Na2 N8 106.27(8) 2 3_565
N4 Na2 N8 101.45(8) 3_565 3_565
O1 Na2 N5 115.99(9) 2 3_565
N4 Na2 N5 91.88(8) 3_565 3_565
N8 Na2 N5 98.37(8) 3_565 3_565
O1 Na2 C15 106.11(8) 2 3_565
N4 Na2 C15 81.70(8) 3_565 3_565
N8 Na2 C15 127.15(9) 3_565 3_565
N5 Na2 C15 29.20(7) 3_565 3_565
O1 Na2 C21 90.98(8) 2 3_565
N4 Na2 C21 119.55(8) 3_565 3_565
N8 Na2 C21 94.86(8) 3_565 3_565
N5 Na2 C21 27.86(7) 3_565 3_565
C15 Na2 C21 44.34(7) 3_565 3_565
O1 Na2 Fe1 149.08(7) 2 3_565
N4 Na2 Fe1 71.78(6) 3_565 3_565
N8 Na2 Fe1 71.81(6) 3_565 3_565
N5 Na2 Fe1 37.88(5) 3_565 3_565
C15 Na2 Fe1 59.07(6) 3_565 3_565
C21 Na2 Fe1 59.08(5) 3_565 3_565

loop_
_geom_bond_atom_site_label_1
_geom_bond_atom_site_label_2
_geom_bond_distance
_geom_bond_site_symmetry_2
Fe1 N3 2.030(2) .
Fe1 N1 2.038(2) .
Fe1 N5 2.045(2) .
Fe1 N7 2.055(2) .
Fe1 Na1 3.2466(11) .
Fe1 Na2 3.3285(12) 3_565
Na1 O2 2.258(2) 1_455
Na1 N6 2.367(2) .
Na1 N2 2.402(2) .
Na1 N7 2.524(3) .
Na1 C22 2.889(3) .
N7 C28 1.377(3) .
N7 C22 1.406(3) .
N3 C14 1.373(3) .
N3 C8 1.381(3) .
N4 C13 1.344(4) .
N4 C14 1.352(3) .
N4 Na2 2.380(2) 3_565
N1 C7 1.370(3) .
N1 C1 1.382(3) .
N6 C20 1.337(3) .
N6 C21 1.345(3) .
N5 C21 1.379(3) .
N5 C15 1.394(3) .
N5 Na2 2.555(2) 3_565
C14 C10 1.429(4) .
N2 C6 1.344(3) .
N2 C7 1.351(3) .
C21 C17 1.425(3) .
C21 Na2 2.948(3) 3_565
C7 C3 1.426(4) .
N8 C27 1.339(3) .
N8 C28 1.350(3) .
N8 Na2 2.386(2) 3_565
C10 C11 1.397(4) .
C10 C9 1.424(4) .
C28 C24 1.435(3) .
C22 C23 1.369(4) .
C22 H22A 0.9800 .
O1 C29 1.422(3) .
O1 C32 1.439(3) .
O1 Na2 2.248(2) 2_545
C9 C8 1.369(4) .
C9 H9A 0.9300 .
C1 C2 1.365(4) .
C1 H1A 0.9300 .
C17 C18 1.394(4) .
C17 C16 1.431(4) .
C8 H8A 0.9300 .
C24 C25 1.397(4) .
C24 C23 1.423(4) .
C3 C4 1.395(4) .
C3 C2 1.429(4) .
C15 C16 1.366(4) .
C15 Na2 2.853(3) 3_565
C15 H15A 0.9300 .
O2 C33 1.438(4) .
O2 C36 1.446(4) .
O2 Na1 2.258(2) 1_655
C6 C5 1.399(4) .
C6 H6A 0.9300 .
C16 H16A 0.9300 .
C2 H2A 0.9300 .
C23 H23A 0.9300 .
C20 C19 1.396(4) .
C20 H20A 0.9300 .
C11 C12 1.390(4) .
C11 H11A 0.9300 .
C4 C5 1.387(4) .
C4 H4A 0.9300 .
C27 C26 1.404(4) .
C27 H27A 0.9300 .
C26 C25 1.371(4) .
C26 H26A 0.9300 .
C19 C18 1.382(4) .
C19 H19A 0.9300 .
C13 C12 1.388(4) .
C13 H13A 0.9300 .
C25 H25A 0.9300 .
C18 H18A 0.9300 .
C5 H5A 0.9300 .
C35 C36 1.513(4) .
C35 C34 1.516(4) .
C35 H35A 0.9700 .
C35 H35B 0.9700 .
C34 C33 1.509(4) .
C34 H34A 0.9700 .
C34 H34B 0.9700 .
C12 H12A 0.9300 .
C33 H33A 0.9700 .
C33 H33B 0.9700 .
C32 C31 1.486(5) .
C32 H32A 0.9700 .
C32 H32B 0.9700 .
C29 C30 1.515(5) .
C29 H29A 0.9700 .
C29 H29B 0.9700 .
C36 H36A 0.9700 .
C36 H36B 0.9700 .
C31 C30 1.505(6) .
C31 H31A 0.9700 .
C31 H31B 0.9700 .
C30 H30A 0.9700 .
C30 H30B 0.9700 .
Na2 O1 2.248(2) 2
Na2 N4 2.380(2) 3_565
Na2 N8 2.386(2) 3_565
Na2 N5 2.555(2) 3_565
Na2 C15 2.853(3) 3_565
Na2 C21 2.948(3) 3_565
Na2 Fe1 3.3285(12) 3_565
